data_2007618
loop_
_publ_author_name
'Bircsak, Zsolt'
'Harrison, William T. A.'

_publ_contact_author
;
William T. A. Harrison
Department of Chemistry
University of Western Australia
Nedlands WA 6907
Australia
;
_publ_section_title
;
 Ammonium Zinc Vanadium Phosphate,
 (NH~4~)~3~Zn~2~V(PO~4~)~2~(HPO~4~)~2~
;
_journal_issue 9
_journal_name_full 'Acta Crystallographica Section C'
_journal_page_first 1197
_journal_page_last 1200
_journal_paper_doi 10.1107/S0108270198003667
_journal_volume 54
_journal_year 1998
_chemical_formula_moiety '(N H4)3 [Zn2 V (PO4)2 (HPO4)2]'
_chemical_formula_sum 'H14 N3 O16 P4 V Zn2'
_chemical_formula_weight 617.72
_chemical_melting_point 'decomposes before melting'
_chemical_name_systematic
;
triammonium dizinc vanadium diphosphate di(hydrogen phosphate)
;
_space_group_IT_number 15
_symmetry_cell_setting monoclinic
_symmetry_space_group_name_Hall '-C 2yc'
_symmetry_space_group_name_H-M 'C 1 2/c 1'
_audit_creation_method CRYSTALS
_cell_angle_alpha 90
_cell_angle_beta 121.422(7)
_cell_angle_gamma 90
_cell_formula_units_Z 4
_cell_length_a 20.977(3)
_cell_length_b 5.2741(4)
_cell_length_c 15.406(2)
_cell_measurement_reflns_used 92
_cell_measurement_temperature 298
_cell_measurement_theta_max 19
_cell_measurement_theta_min 6
_cell_volume 1454.5(3)
_computing_cell_refinement 'P4 Software'
_computing_data_collection 'P4 Software (Siemens, 1995)'
_computing_data_reduction 'P4 Software'
_computing_molecular_graphics 'CAMERON (Watkin, Prout & Pearce,  1996)'
_computing_publication_material CRYSTALS
_computing_structure_refinement 'CRYSTALS (Watkin, Prout, Carruthers & Betteridge, 1996)'
_computing_structure_solution 'SHELXS86 (Sheldrick, 1985)'
_diffrn_ambient_temperature 0
_diffrn_measurement_device 'Siemens P4'
_diffrn_measurement_method 2\q/\w
_diffrn_radiation_monochromator graphite
_diffrn_radiation_type 'Mo K\a'
_diffrn_radiation_wavelength 0.71073
_diffrn_reflns_av_R_equivalents 0.05
_diffrn_reflns_limit_h_max 31
_diffrn_reflns_limit_h_min -1
_diffrn_reflns_limit_k_max 7
_diffrn_reflns_limit_k_min -1
_diffrn_reflns_limit_l_max 20
_diffrn_reflns_limit_l_min -23
_diffrn_reflns_number 3597
_diffrn_reflns_theta_max 32.5
_diffrn_reflns_theta_min 1.97
_diffrn_standards_decay_% 0.00
_diffrn_standards_interval_count 97
_diffrn_standards_number 3
_exptl_absorpt_coefficient_mu 4.50
_exptl_absorpt_correction_T_max 0.263
_exptl_absorpt_correction_T_min 0.186
_exptl_absorpt_correction_type '\y scans (North et al., 1968)'
_exptl_crystal_colour 'yellow--green '
_exptl_crystal_density_diffrn 2.82
_exptl_crystal_density_meas ?
_exptl_crystal_description 'faceted plate '
_exptl_crystal_F_000 1224
_exptl_crystal_size_max 0.4
_exptl_crystal_size_mid 0.3
_exptl_crystal_size_min 0.3
_refine_diff_density_max 0.90
_refine_diff_density_min -0.80
_refine_ls_extinction_coef 38.9(17)
_refine_ls_extinction_method 'Larson (1967)'
_refine_ls_goodness_of_fit_obs 1.92
_refine_ls_hydrogen_treatment 'H atoms not located'
_refine_ls_matrix_type full
_refine_ls_number_parameters 121
_refine_ls_number_reflns 2630
_refine_ls_R_factor_obs .038
_refine_ls_shift/esd_max 0.0007
_refine_ls_structure_factor_coef F
_refine_ls_weighting_details 'w~i~ =  1/[\s^2^(F~i~)]'
_refine_ls_weighting_scheme calc
_refine_ls_wR_factor_obs .036
_reflns_number_observed 2630
_reflns_number_total 2630
_reflns_threshold_expression I>0
_cod_data_source_file fr1102.cif
_cod_data_source_block ZnVPO
_cod_depositor_comments
;
The following automatic conversions were performed:
'_symmetry_cell_setting' value 'Monoclinic ' changed to 'monoclinic'
according to '/home/saulius/struct/CIF-dictionaries/cif_core.dic'
dictionary named 'cif_core.dic' version 2.4.1 from 2010-06-29.

Automatic conversion script
Id: cif_fix_enum 1527 2010-12-29 10:47:43Z saulius 

The following automatic conversions were performed:

'_symmetry_cell_setting' value 'Monoclinic ' changed to 'monoclinic'
according to /home/saulius/struct/CIF-dictionaries/cif_core.dic
dictionary named 'cif_core.dic' version 2.4.1 from 2010-06-29.

Automatic conversion script
Id: cif_fix_values 1715 2011-07-08 13:25:40Z adriana 

The following automatic conversions were performed:

'_exptl_crystal_density_meas' value 'not measured' was changed to '?'
- the value is perceived as not measured.

Automatic conversion script
Id: cif_fix_values 3008 2015-01-20 13:52:24Z robertas 
;
_cod_original_cell_volume 1454.5(4)
_cod_original_sg_symbol_H-M 'C 2/c'
_cod_database_code 2007618
_cod_database_fobs_code 2007618

loop_
_symmetry_equiv_pos_as_xyz
x,y,z
-x,-y,-z
x+1/2,y+1/2,z
-x+1/2,-y+1/2,-z
-x,y,-z+1/2
x,-y,z+1/2
-x+1/2,y+1/2,-z+1/2
x+1/2,-y+1/2,z+1/2

loop_
_atom_site_aniso_label
_atom_site_aniso_U_11
_atom_site_aniso_U_22
_atom_site_aniso_U_33
_atom_site_aniso_U_12
_atom_site_aniso_U_13
_atom_site_aniso_U_23
N1 .0240(10) .0270(10) .0210(10) .0000(10) .0120(10) .0000(10)
N2 .020(2) .016(2) .014(2) 0 .0120(10) 0
Zn1 .01090(10) .0122(2) .00850(10) .00040(10) .00500(10) .00010(10)
V1 .0067(2) .0067(3) .0063(2) .0001(2) .0037(2) -.0004(2)
P1 .0075(3) .0093(3) .0076(3) -.0002(2) .0046(2) -.0006(2)
P2 .0096(3) .0083(3) .0063(3) .0002(2) .0038(2) .0001(2)
O1 .0111(8) .0140(9) .0190(10) -.0004(7) .0106(8) -.0044(8)
O2 .0210(10) .0089(9) .0139(9) -.0034(8) .0116(8) -.0018(7)
O3 .0119(9) .0118(9) .0108(9) .0031(7) .0061(7) .0040(7)
O4 .0080(8) .0280(10) .0116(9) -.0025(8) .0047(7) -.0050(8)
O5 .0240(10) .0089(8) .0180(10) .0018(8) .0157(9) -.0003(8)
O6 .0240(10) .0131(9) .0111(9) -.0008(8) .0106(8) .0026(7)
O7 .0159(9) .0180(10) .0062(8) .0032(8) .0036(7) -.0014(7)
O8 .0102(8) .0180(10) .0164(9) -.0004(7) .0078(7) -.0016(8)

loop_
_atom_site_label
_atom_site_fract_x
_atom_site_fract_y
_atom_site_fract_z
_atom_site_U_iso_or_equiv
_atom_site_thermal_displace_type
_atom_site_occupancy
N1 .3022(2) .5260(5) .2295(2) .0236 Uani 1.0000
N2 .5000 .5387(7) .2500 .0150 Uani 1.0000
Zn1 .33344(2) .05647(6) .09808(2) .0106 Uani 1.0000
V1 0 0 0 .0064 Uani 1.0000
P1 .16590(4) -.05010(10) .01426(5) .0078 Uani 1.0000
P2 .43479(4) .01140(10) .34729(5) .0083 Uani 1.0000
O1 .10680(10) .0273(4) .0389(2) .0135 Uani 1.0000
O2 .46830(10) .2772(4) .37950(10) .0134 Uani 1.0000
O3 .48740(10) -.1958(4) .41400(10) .0114 Uani 1.0000
O4 .24290(10) .0226(4) .10720(10) .0160 Uani 1.0000
O5 .33640(10) -.1606(4) .0002(2) .0147 Uani 1.0000
O6 .34560(10) .4168(4) .08160(10) .0156 Uani 1.0000
O7 .40930(10) -.0353(4) .23640(10) .0145 Uani 1.0000
O8 .35990(10) .0066(4) .3499(2) .0143 Uani 1.0000

loop_
_atom_type_symbol
_atom_type_scat_dispersion_real
_atom_type_scat_dispersion_imag
_atom_type_scat_source
'V   ' 0.2670 0.5300 International_Tables_Vol_IV_Table_2.2B
'Zn  ' 0.2220 1.4310 International_Tables_Vol_IV_Table_2.2B
'P   ' 0.0900 0.0950 International_Tables_Vol_IV_Table_2.2B
'O   ' 0.0080 0.0060 International_Tables_Vol_IV_Table_2.2B
'C   ' 0.0020 0.0020 International_Tables_Vol_IV_Table_2.2B
'N   ' 0.0040 0.0030 International_Tables_Vol_IV_Table_2.2B
'H   ' 0.0000 0.0000 International_Tables_Vol_IV_Table_2.2B

loop_
_geom_angle_atom_site_label_1
_geom_angle_atom_site_label_2
_geom_angle_atom_site_label_3
_geom_angle_site_symmetry_1
_geom_angle_site_symmetry_3
_geom_angle
_geom_angle_publ_flag
O1 N1 O2 7_555 . 52.43(7) no
O1 N1 O4 7_555 . 121.30(10) no
O2 N1 O4 . . 91.57(9) no
O1 N1 O4 7_555 1_565 121.40(10) no
O2 N1 O4 . 1_565 135.30(10) no
O4 N1 O4 . 1_565 116.60(10) no
O1 N1 O4 7_555 7_555 47.37(7) no
O2 N1 O4 . 7_555 95.00(9) no
O4 N1 O4 . 7_555 106.90(10) no
O4 N1 O4 1_565 7_555 107.60(10) no
O1 N1 O5 7_555 4_555 157.70(10) no
O2 N1 O5 . 4_555 149.70(10) no
O4 N1 O5 . 4_555 71.45(8) no
O4 N1 O5 1_565 4_555 46.25(6) no
O4 N1 O5 7_555 4_555 113.60(10) no
O1 N1 O6 7_555 . 130.90(10) no
O2 N1 O6 . . 79.77(9) no
O4 N1 O6 . . 63.11(8) no
O4 N1 O6 1_565 . 83.15(9) no
O4 N1 O6 7_555 . 168.30(10) no
O1 N1 O7 7_555 1_565 87.66(9) no
O2 N1 O7 . 1_565 78.23(8) no
O4 N1 O7 . 1_565 133.70(10) no
O4 N1 O7 1_565 1_565 57.09(7) no
O4 N1 O7 7_555 1_565 118.90(10) no
O1 N1 O8 7_555 . 60.14(7) no
O2 N1 O8 . . 45.82(6) no
O4 N1 O8 . . 61.84(7) no
O4 N1 O8 1_565 . 178.40(10) no
O4 N1 O8 7_555 . 72.97(8) no
O1 N1 O8 7_555 1_565 57.93(7) no
O2 N1 O8 . 1_565 87.98(9) no
O4 N1 O8 . 1_565 179.20(10) no
O4 N1 O8 1_565 1_565 64.16(8) no
O4 N1 O8 7_555 1_565 72.55(8) no
O1 N1 O8 7_555 7_555 111.60(10) no
O2 N1 O8 . 7_555 147.80(10) no
O4 N1 O8 . 7_555 73.13(8) no
O4 N1 O8 1_565 7_555 76.47(9) no
O4 N1 O8 7_555 7_555 64.26(8) no
O5 N1 O6 4_555 . 70.24(8) no
O5 N1 O7 4_555 1_565 95.25(9) no
O6 N1 O7 . 1_565 70.60(8) no
O5 N1 O8 4_555 . 132.20(10) no
O6 N1 O8 . . 96.10(10) no
O7 N1 O8 1_565 . 124.00(10) no
O5 N1 O8 4_555 1_565 109.20(10) no
O6 N1 O8 . 1_565 117.40(10) no
O7 N1 O8 1_565 1_565 46.82(7) no
O8 N1 O8 . 1_565 117.40(10) no
O5 N1 O8 4_555 7_555 51.62(7) no
O6 N1 O8 . 7_555 115.40(10) no
O7 N1 O8 1_565 7_555 132.70(10) no
O8 N1 O8 . 7_555 102.60(10) no
O8 N1 O8 1_565 7_555 107.00(10) no
O2 N2 O2 . 5_655 120.40(10) no
O2 N2 O3 . 1_565 58.03(5) no
O2 N2 O3 5_655 1_565 172.01(6) no
O2 N2 O3 . 5_665 172.01(6) no
O2 N2 O3 5_655 5_665 58.03(5) no
O3 N2 O3 1_565 5_665 124.70(10) no
O2 N2 O6 . . 87.67(7) no
O2 N2 O6 5_655 . 79.99(7) no
O3 N2 O6 1_565 . 107.38(6) no
O3 N2 O6 5_665 . 84.34(5) no
O2 N2 O6 . 5_655 79.99(7) no
O2 N2 O6 5_655 5_655 87.67(7) no
O3 N2 O6 1_565 5_655 84.34(5) no
O3 N2 O6 5_665 5_655 107.38(6) no
O6 N2 O6 . 5_655 155.1(2) no
O2 N2 O7 . 1_565 92.48(6) no
O2 N2 O7 5_655 1_565 137.04(7) no
O3 N2 O7 1_565 1_565 49.93(6) no
O3 N2 O7 5_665 1_565 85.42(9) no
O6 N2 O7 . 1_565 74.20(6) no
O2 N2 O7 . 5_665 137.04(7) no
O2 N2 O7 5_655 5_665 92.48(6) no
O3 N2 O7 1_565 5_665 85.42(9) no
O3 N2 O7 5_665 5_665 49.93(6) no
O6 N2 O7 . 5_665 127.51(9) no
O6 N2 O7 5_655 1_565 127.51(9) no
O6 N2 O7 5_655 5_665 74.20(6) no
O7 N2 O7 1_565 5_665 77.50(10) no
O4 Zn1 O5 . . 115.21(9) no
O4 Zn1 O6 . . 106.92(9) no
O5 Zn1 O6 . . 114.77(8) no
O4 Zn1 O7 . . 99.61(9) no
O5 Zn1 O7 . . 111.70(9) no
O6 Zn1 O7 . . 107.32(9) no
O1 V1 O1 . 2_555 179.99 no
O1 V1 O2 . 7_545 89.19(8) no
O1 V1 O2 2_555 7_545 90.81(8) no
O1 V1 O2 . 8_454 90.81(8) no
O1 V1 O2 2_555 8_454 89.19(8) no
O2 V1 O2 7_545 8_454 179.99 no
O1 V1 O3 . 7_555 90.17(8) no
O1 V1 O3 2_555 7_555 89.83(8) no
O2 V1 O3 7_545 7_555 89.51(8) no
O2 V1 O3 8_454 7_555 90.49(8) no
O1 V1 O3 . 8_444 89.83(8) no
O1 V1 O3 2_555 8_444 90.17(8) no
O2 V1 O3 7_545 8_444 90.49(8) no
O2 V1 O3 8_454 8_444 89.51(8) no
O3 V1 O3 7_555 8_444 179.99 no
O1 P1 O4 . . 107.10(10) no
O1 P1 O5 . 4_545 109.40(10) no
O4 P1 O5 . 4_545 108.50(10) no
O1 P1 O6 . 4_555 112.10(10) no
O4 P1 O6 . 4_555 109.90(10) no
O5 P1 O6 4_545 4_555 109.70(10) no
O2 P2 O3 . . 113.10(10) no
O2 P2 O7 . . 110.20(10) no
O3 P2 O7 . . 110.60(10) no
O2 P2 O8 . . 107.40(10) no
O3 P2 O8 . . 110.60(10) no
O7 P2 O8 . . 104.60(10) no
V1 O1 P1 . . 146.40(10) yes
V1 O2 P2 7_555 . 135.60(10) yes
V1 O3 P2 7_545 . 145.50(10) yes
Zn1 O4 P1 . . 122.20(10) yes
Zn1 O5 P1 . 4_545 133.90(10) yes
Zn1 O6 P1 . 4_555 127.20(10) yes
Zn1 O7 P2 . . 143.10(10) yes

loop_
_geom_bond_atom_site_label_1
_geom_bond_atom_site_label_2
_geom_bond_site_symmetry_1
_geom_bond_site_symmetry_2
_geom_bond_distance
_geom_bond_publ_flag
N1 O1 . 7_555 3.045(3) n
N1 O2 . . 3.288(4) n
N1 O4 . . 3.115(4) n
N1 O4 . 1_565 3.085(4) n
N1 O4 . 7_555 3.116(3) n
N1 O5 . 4_555 3.279(3) n
N1 O6 . . 2.918(3) n
N1 O7 . 1_565 3.188(4) n
N1 O8 . . 3.173(3) n
N1 O8 . 1_565 2.998(3) n
N1 O8 . 7_555 2.955(4) n
N2 O2 . . 2.776(3) n
N2 O2 . 5_655 2.776(3) n
N2 O3 . 1_565 3.019(3) n
N2 O3 . 5_665 3.019(3) n
N2 O6 . . 2.979(2) n
N2 O6 . 5_655 2.979(2) n
N2 O7 . 1_565 2.880(3) n
N2 O7 . 5_665 2.880(3) n
Zn1 O4 . . 1.984(2) yes
Zn1 O5 . . 1.920(2) yes
Zn1 O6 . . 1.951(2) yes
Zn1 O7 . . 1.942(2) yes
V1 O1 . . 2.000(2) yes
V1 O1 . 2_555 2.000(2) n
V1 O2 . 7_545 1.996(2) yes
V1 O2 . 8_454 1.996(2) n
V1 O3 . 7_555 2.008(2) yes
V1 O3 . 8_444 2.008(2) n
P1 O1 . . 1.529(2) yes
P1 O4 . . 1.548(2) yes
P1 O5 . 4_545 1.539(2) yes
P1 O6 . 4_555 1.537(2) yes
P2 O2 . . 1.530(2) yes
P2 O3 . . 1.512(2) yes
P2 O7 . . 1.521(2) yes
P2 O8 . . 1.593(2) yes
